data_7209753
loop_
_publ_author_name
'Tilborg, Ana\"elle'
'Springuel, G\'eraldine'
'Norberg, Bernadette'
'Wouters, Johan'
'Leyssens, Tom'

_publ_section_title
;
 On the influence of using a zwitterionic coformer for cocrystallization:
 structural focus on naproxen--proline cocrystals
;
_journal_issue 17
_journal_name_full CrystEngComm
_journal_page_first 3341
_journal_paper_doi 10.1039/c3ce40084k
_journal_volume 15
_journal_year 2013
_chemical_absolute_configuration rm
_chemical_formula_moiety 'C14 H14 O3, C5 H9 N O2'
_chemical_formula_sum 'C19 H23 N O5'
_chemical_formula_weight 345.38
_chemical_name_common
;
L-Prolinium cocrystal of S-Naproxen
;
_chemical_name_systematic
;
(2S)-2-(6-methoxynaphthalen-2-yl)propanoic acid -
S-pyrrolidinium-2-carboxylate (1:1)
;
_space_group_IT_number 4
_symmetry_cell_setting monoclinic
_symmetry_space_group_name_Hall 'P 2yb'
_symmetry_space_group_name_H-M 'P 1 21 1'
_atom_sites_solution_hydrogens geom
_atom_sites_solution_primary direct
_atom_sites_solution_secondary difmap
_audit_creation_method SHELXL-97
_cell_angle_alpha 90.00
_cell_angle_beta 94.835(4)
_cell_angle_gamma 90.00
_cell_formula_units_Z 2
_cell_length_a 5.6999(2)
_cell_length_b 6.5428(3)
_cell_length_c 23.1874(10)
_cell_measurement_reflns_used 1272
_cell_measurement_temperature 293(2)
_cell_measurement_theta_max 67.4749
_cell_measurement_theta_min 3.8213
_cell_volume 861.66(6)
_computing_cell_refinement
;
CrysAlisPro, Agilent Technologies,
Version 1.171.35.21 (release 20-01-2012 CrysAlis171 .NET)
(compiled Jan 23 2012,18:06:46)
;
_computing_data_collection
;
CrysAlisPro, Agilent Technologies,
Version 1.171.35.21 (release 20-01-2012 CrysAlis171 .NET)
(compiled Jan 23 2012,18:06:46)
;
_computing_data_reduction
;
CrysAlisPro, Agilent Technologies,
Version 1.171.35.21 (release 20-01-2012 CrysAlis171 .NET)
(compiled Jan 23 2012,18:06:46)
;
_computing_structure_refinement 'SHELXL-97 (Sheldrick, 1997)'
_computing_structure_solution sir92
_diffrn_ambient_temperature 293(2)
_diffrn_detector_area_resol_mean 10.3712
_diffrn_measured_fraction_theta_full 0.986
_diffrn_measured_fraction_theta_max 0.986
_diffrn_measurement_device_type 'Xcalibur, Ruby, Gemini ultra'
_diffrn_measurement_method '\w scans'
_diffrn_radiation_monochromator mirror
_diffrn_radiation_source 'fine-focus sealed tube'
_diffrn_radiation_type CuK\a
_diffrn_radiation_wavelength 1.54184
_diffrn_reflns_av_R_equivalents 0.0323
_diffrn_reflns_av_sigmaI/netI 0.0317
_diffrn_reflns_limit_h_max 6
_diffrn_reflns_limit_h_min -6
_diffrn_reflns_limit_k_max 6
_diffrn_reflns_limit_k_min -7
_diffrn_reflns_limit_l_max 27
_diffrn_reflns_limit_l_min -26
_diffrn_reflns_number 3516
_diffrn_reflns_theta_full 67.60
_diffrn_reflns_theta_max 67.60
_diffrn_reflns_theta_min 3.83
_exptl_absorpt_coefficient_mu 0.793
_exptl_absorpt_correction_T_max 0.9766
_exptl_absorpt_correction_T_min 0.7969
_exptl_absorpt_correction_type multi-scan
_exptl_absorpt_process_details
;
CrysAlisPro, Agilent Technologies,
Version 1.171.35.21 (release 20-01-2012 CrysAlis171 .NET)
(compiled Jan 23 2012,18:06:46)
Empirical absorption correction using spherical harmonics,
implemented in SCALE3 ABSPACK scaling algorithm.
;
_exptl_crystal_colour colourless
_exptl_crystal_density_diffrn 1.331
_exptl_crystal_density_method 'not measured'
_exptl_crystal_description plaquet
_exptl_crystal_F_000 368
_exptl_crystal_preparation ethanol
_exptl_crystal_size_max 0.30
_exptl_crystal_size_mid 0.22
_exptl_crystal_size_min 0.03
_refine_diff_density_max 0.148
_refine_diff_density_min -0.187
_refine_diff_density_rms 0.037
_refine_ls_abs_structure_details 'Flack H D (1983), Acta Cryst. A39, 876-881'
_refine_ls_abs_structure_Flack 0.0(3)
_refine_ls_extinction_coef 0.019(3)
_refine_ls_extinction_expression Fc^*^=kFc[1+0.001xFc^2^\l^3^/sin(2\q)]^-1/4^
_refine_ls_extinction_method SHELXL
_refine_ls_goodness_of_fit_ref 1.097
_refine_ls_hydrogen_treatment mixed
_refine_ls_matrix_type full
_refine_ls_number_parameters 239
_refine_ls_number_reflns 2241
_refine_ls_number_restraints 1
_refine_ls_restrained_S_all 1.097
_refine_ls_R_factor_all 0.0411
_refine_ls_R_factor_gt 0.0389
_refine_ls_shift/su_max 0.000
_refine_ls_shift/su_mean 0.000
_refine_ls_structure_factor_coef Fsqd
_refine_ls_weighting_details 'calc w=1/[\s^2^(Fo^2^)+(0.0669P)^2^+0.1287P] where P=(Fo^2^+2Fc^2^)/3'
_refine_ls_weighting_scheme calc
_refine_ls_wR_factor_gt 0.1136
_refine_ls_wR_factor_ref 0.1168
_reflns_number_gt 2113
_reflns_number_total 2241
_reflns_threshold_expression >2sigma(I)
_cod_data_source_file c3ce40084k.txt
_cod_data_source_block shelxl
_cod_original_sg_symbol_H-M 'P 21'
_cod_database_code 7209753

loop_
_symmetry_equiv_pos_as_xyz
'x, y, z'
'-x, y+1/2, -z'

loop_
_atom_site_label
_atom_site_type_symbol
_atom_site_fract_x
_atom_site_fract_y
_atom_site_fract_z
_atom_site_U_iso_or_equiv
_atom_site_adp_type
_atom_site_occupancy
_atom_site_symmetry_multiplicity
_atom_site_calc_flag
_atom_site_refinement_flags
C1 C 0.9047(5) 0.8874(5) 0.58505(13) 0.0525(7) Uani 1 1 d .
H1A H 1.0692 0.9147 0.5804 0.063 Uiso 1 1 calc R
H1B H 0.8136 1.0098 0.5754 0.063 Uiso 1 1 calc R
C2 C 0.8718(5) 0.8182(5) 0.64541(12) 0.0532(7) Uani 1 1 d .
H2A H 0.8653 0.9336 0.6715 0.064 Uiso 1 1 calc R
H2B H 0.9977 0.7272 0.6599 0.064 Uiso 1 1 calc R
C3 C 0.6382(5) 0.7073(6) 0.63829(11) 0.0513(7) Uani 1 1 d .
H3A H 0.5084 0.8033 0.6380 0.062 Uiso 1 1 calc R
H3B H 0.6253 0.6102 0.6695 0.062 Uiso 1 1 calc R
C4 C 0.6374(4) 0.5968(5) 0.57996(10) 0.0379(6) Uani 1 1 d .
H4 H 0.6853 0.4540 0.5859 0.045 Uiso 1 1 calc R
C5 C 0.3983(4) 0.6081(5) 0.54528(10) 0.0399(6) Uani 1 1 d .
C6 C 0.2399(4) 0.3342(4) 0.78589(10) 0.0403(6) Uani 1 1 d .
C7 C 0.3855(4) 0.4056(5) 0.83141(11) 0.0413(6) Uani 1 1 d .
H7 H 0.5270 0.3383 0.8411 0.050 Uiso 1 1 calc R
C8 C 0.3288(4) 0.5770(4) 0.86412(10) 0.0390(6) Uani 1 1 d .
C9 C 0.4776(5) 0.6531(5) 0.91181(11) 0.0467(7) Uani 1 1 d .
H9 H 0.6170 0.5845 0.9230 0.056 Uiso 1 1 calc R
C10 C 0.4218(5) 0.8215(5) 0.94112(12) 0.0493(7) Uani 1 1 d .
H10 H 0.5222 0.8670 0.9722 0.059 Uiso 1 1 calc R
C11 C 0.2112(5) 0.9299(5) 0.92496(11) 0.0455(6) Uani 1 1 d .
C12 C 0.0596(5) 0.8605(5) 0.88084(12) 0.0452(6) Uani 1 1 d .
H12 H -0.0808 0.9295 0.8711 0.054 Uiso 1 1 calc R
C13 C 0.1153(4) 0.6831(4) 0.84965(11) 0.0401(6) Uani 1 1 d .
C14 C -0.0362(4) 0.6054(5) 0.80333(11) 0.0465(7) Uani 1 1 d .
H14 H -0.1794 0.6700 0.7935 0.056 Uiso 1 1 calc R
C15 C 0.0229(4) 0.4380(5) 0.77277(11) 0.0447(7) Uani 1 1 d .
H15 H -0.0810 0.3905 0.7427 0.054 Uiso 1 1 calc R
C16 C 0.2985(4) 0.1520(5) 0.74955(11) 0.0430(6) Uani 1 1 d .
H16 H 0.1551 0.0698 0.7430 0.052 Uiso 1 1 calc R
C17 C 0.3647(4) 0.2251(5) 0.69045(11) 0.0435(6) Uani 1 1 d .
C18 C 0.4910(6) 0.0129(5) 0.77661(12) 0.0519(7) Uani 1 1 d .
H18A H 0.5159 -0.0978 0.7507 0.078 Uiso 1 1 calc R
H18B H 0.4444 -0.0406 0.8125 0.078 Uiso 1 1 calc R
H18C H 0.6342 0.0894 0.7838 0.078 Uiso 1 1 calc R
C19 C -0.0186(6) 1.2257(6) 0.94020(14) 0.0605(8) Uani 1 1 d .
H19A H -0.0230 1.3393 0.9663 0.091 Uiso 1 1 calc R
H19B H -0.1599 1.1465 0.9414 0.091 Uiso 1 1 calc R
H19C H -0.0070 1.2753 0.9016 0.091 Uiso 1 1 calc R
N1 N 0.8164(3) 0.7100(4) 0.54815(9) 0.0432(5) Uani 1 1 d .
O1 O 0.3689(3) 0.7351(4) 0.50673(9) 0.0598(6) Uani 1 1 d .
O2 O 0.2400(3) 0.4867(3) 0.56097(7) 0.0449(5) Uani 1 1 d .
O3 O 0.5619(4) 0.2272(5) 0.67659(9) 0.0655(7) Uani 1 1 d .
O4 O 0.1831(3) 0.2931(4) 0.65701(9) 0.0615(7) Uani 1 1 d .
O5 O 0.1794(4) 1.1015(4) 0.95695(9) 0.0594(6) Uani 1 1 d .
H1D H 0.958(7) 0.639(7) 0.5425(16) 0.075(11) Uiso 1 1 d .
H1C H 0.760(6) 0.759(6) 0.5124(15) 0.056(9) Uiso 1 1 d .
H4O H 0.228(6) 0.335(7) 0.6226(18) 0.075(12) Uiso 1 1 d .

loop_
_atom_site_aniso_label
_atom_site_aniso_U_11
_atom_site_aniso_U_22
_atom_site_aniso_U_33
_atom_site_aniso_U_23
_atom_site_aniso_U_13
_atom_site_aniso_U_12
C1 0.0467(14) 0.0480(17) 0.0613(16) -0.0004(15) -0.0040(12) -0.0079(13)
C2 0.0483(14) 0.0548(19) 0.0538(15) -0.0121(15) -0.0110(11) -0.0029(14)
C3 0.0525(14) 0.0614(19) 0.0393(13) -0.0071(14) -0.0004(10) -0.0103(15)
C4 0.0329(11) 0.0407(14) 0.0389(11) 0.0001(11) -0.0035(9) 0.0003(10)
C5 0.0330(12) 0.0490(17) 0.0371(11) -0.0020(12) -0.0015(9) 0.0009(11)
C6 0.0395(12) 0.0440(15) 0.0372(12) 0.0051(12) 0.0025(9) -0.0007(11)
C7 0.0346(12) 0.0456(16) 0.0426(13) 0.0040(13) -0.0023(9) 0.0046(11)
C8 0.0364(12) 0.0413(15) 0.0385(11) 0.0047(12) -0.0009(9) 0.0012(11)
C9 0.0421(13) 0.0521(17) 0.0438(13) 0.0017(13) -0.0079(10) 0.0028(12)
C10 0.0488(14) 0.0556(18) 0.0415(13) -0.0036(13) -0.0078(10) -0.0005(14)
C11 0.0501(14) 0.0466(16) 0.0401(13) -0.0011(12) 0.0051(11) 0.0002(13)
C12 0.0424(13) 0.0470(17) 0.0455(13) 0.0021(13) 0.0006(10) 0.0062(12)
C13 0.0362(12) 0.0424(15) 0.0411(12) 0.0049(12) 0.0003(9) 0.0024(11)
C14 0.0368(12) 0.0501(17) 0.0506(14) -0.0036(14) -0.0081(10) 0.0052(12)
C15 0.0377(12) 0.0498(17) 0.0450(13) -0.0019(13) -0.0065(10) 0.0007(12)
C16 0.0412(12) 0.0434(16) 0.0437(13) 0.0017(12) -0.0008(10) -0.0018(11)
C17 0.0456(14) 0.0397(14) 0.0446(13) -0.0017(12) -0.0005(10) 0.0027(12)
C18 0.0635(16) 0.0444(17) 0.0477(14) 0.0061(13) 0.0042(12) 0.0074(14)
C19 0.0673(18) 0.0492(19) 0.0661(18) -0.0081(17) 0.0120(14) 0.0090(16)
N1 0.0339(10) 0.0536(15) 0.0413(11) 0.0034(11) -0.0023(8) 0.0014(11)
O1 0.0451(10) 0.0744(16) 0.0572(11) 0.0260(12) -0.0124(8) -0.0072(11)
O2 0.0356(8) 0.0545(12) 0.0439(9) 0.0034(9) -0.0007(7) -0.0033(9)
O3 0.0521(11) 0.0830(18) 0.0624(12) 0.0237(14) 0.0107(9) 0.0126(12)
O4 0.0442(10) 0.0901(19) 0.0491(11) 0.0204(12) -0.0034(8) 0.0011(11)
O5 0.0698(13) 0.0547(14) 0.0523(11) -0.0128(12) -0.0030(9) 0.0089(12)

loop_
_atom_type_symbol
_atom_type_description
_atom_type_scat_dispersion_real
_atom_type_scat_dispersion_imag
_atom_type_scat_source
C C 0.0181 0.0091 'International Tables Vol C Tables 4.2.6.8 and 6.1.1.4'
H H 0.0000 0.0000 'International Tables Vol C Tables 4.2.6.8 and 6.1.1.4'
N N 0.0311 0.0180 'International Tables Vol C Tables 4.2.6.8 and 6.1.1.4'
O O 0.0492 0.0322 'International Tables Vol C Tables 4.2.6.8 and 6.1.1.4'

loop_
_geom_angle_atom_site_label_1
_geom_angle_atom_site_label_2
_geom_angle_atom_site_label_3
_geom_angle
C2 C1 N1 103.7(3)
C2 C1 H1A 111.0
N1 C1 H1A 111.0
C2 C1 H1B 111.0
N1 C1 H1B 111.0
H1A C1 H1B 109.0
C1 C2 C3 102.8(2)
C1 C2 H2A 111.2
C3 C2 H2A 111.2
C1 C2 H2B 111.2
C3 C2 H2B 111.2
H2A C2 H2B 109.1
C2 C3 C4 105.0(2)
C2 C3 H3A 110.7
C4 C3 H3A 110.7
C2 C3 H3B 110.7
C4 C3 H3B 110.7
H3A C3 H3B 108.8
N1 C4 C5 109.3(2)
N1 C4 C3 104.4(2)
C5 C4 C3 112.2(2)
N1 C4 H4 110.2
C5 C4 H4 110.2
C3 C4 H4 110.2
O1 C5 O2 125.1(2)
O1 C5 C4 118.7(2)
O2 C5 C4 116.2(2)
C7 C6 C15 117.5(3)
C7 C6 C16 123.4(2)
C15 C6 C16 119.1(2)
C6 C7 C8 122.4(2)
C6 C7 H7 118.8
C8 C7 H7 118.8
C7 C8 C13 119.6(2)
C7 C8 C9 123.2(2)
C13 C8 C9 117.1(3)
C10 C9 C8 121.8(3)
C10 C9 H9 119.1
C8 C9 H9 119.1
C9 C10 C11 120.5(3)
C9 C10 H10 119.8
C11 C10 H10 119.8
C12 C11 O5 125.3(3)
C12 C11 C10 120.1(3)
O5 C11 C10 114.6(2)
C11 C12 C13 120.1(3)
C11 C12 H12 120.0
C13 C12 H12 120.0
C14 C13 C8 117.5(3)
C14 C13 C12 122.2(2)
C8 C13 C12 120.3(2)
C15 C14 C13 121.4(2)
C15 C14 H14 119.3
C13 C14 H14 119.3
C14 C15 C6 121.5(2)
C14 C15 H15 119.3
C6 C15 H15 119.3
C6 C16 C18 115.3(2)
C6 C16 C17 109.6(2)
C18 C16 C17 109.5(2)
C6 C16 H16 107.4
C18 C16 H16 107.4
C17 C16 H16 107.4
O3 C17 O4 123.2(3)
O3 C17 C16 123.6(2)
O4 C17 C16 113.1(2)
C16 C18 H18A 109.5
C16 C18 H18B 109.5
H18A C18 H18B 109.5
C16 C18 H18C 109.5
H18A C18 H18C 109.5
H18B C18 H18C 109.5
O5 C19 H19A 109.5
O5 C19 H19B 109.5
H19A C19 H19B 109.5
O5 C19 H19C 109.5
H19A C19 H19C 109.5
H19B C19 H19C 109.5
C1 N1 C4 108.0(2)
C1 N1 H1D 102(3)
C4 N1 H1D 116(3)
C1 N1 H1C 108(3)
C4 N1 H1C 114(2)
H1D N1 H1C 106(3)
C17 O4 H4O 111(2)
C11 O5 C19 117.5(2)

loop_
_geom_bond_atom_site_label_1
_geom_bond_atom_site_label_2
_geom_bond_distance
C1 C2 1.498(4)
C1 N1 1.503(4)
C1 H1A 0.9700
C1 H1B 0.9700
C2 C3 1.513(4)
C2 H2A 0.9700
C2 H2B 0.9700
C3 C4 1.533(4)
C3 H3A 0.9700
C3 H3B 0.9700
C4 N1 1.503(3)
C4 C5 1.525(3)
C4 H4 0.9800
C5 O1 1.222(3)
C5 O2 1.278(3)
C6 C7 1.368(4)
C6 C15 1.421(4)
C6 C16 1.513(4)
C7 C8 1.407(4)
C7 H7 0.9300
C8 C13 1.416(3)
C8 C9 1.425(4)
C9 C10 1.347(4)
C9 H9 0.9300
C10 C11 1.417(4)
C10 H10 0.9300
C11 C12 1.360(4)
C11 O5 1.366(4)
C12 C13 1.418(4)
C12 H12 0.9300
C13 C14 1.415(4)
C14 C15 1.362(4)
C14 H14 0.9300
C15 H15 0.9300
C16 C18 1.520(4)
C16 C17 1.528(4)
C16 H16 0.9800
C17 O3 1.195(3)
C17 O4 1.317(3)
C18 H18A 0.9600
C18 H18B 0.9600
C18 H18C 0.9600
C19 O5 1.418(4)
C19 H19A 0.9600
C19 H19B 0.9600
C19 H19C 0.9600
N1 H1D 0.95(4)
N1 H1C 0.92(4)
O4 H4O 0.90(4)
